data_7039468
loop_
_publ_author_name
'Powley, Samuel L.'
'Rosair, Georgina M.'
'Welch, Alan J.'

_publ_section_title
;
 Further studies of the Enhanced Structural Carborane Effect:
 tricarbonylruthenium and related derivatives of benzocarborane,
 dihydrobenzocarborane and biphenylcarborane.
;
_journal_issue 29
_journal_name_full 'Dalton transactions (Cambridge, England : 2003)'
_journal_page_first 11742
_journal_page_last 11752
_journal_paper_doi 10.1039/c6dt01888b
_journal_volume 45
_journal_year 2016
_chemical_formula_moiety 'C17 H17 B9 O3 Ru'
_chemical_formula_sum 'C17 H17 B9 O3 Ru'
_chemical_formula_weight 467.66
_space_group_crystal_system triclinic
_space_group_IT_number 2
_space_group_name_Hall '-P 1'
_space_group_name_H-M_alt 'P -1'
_symmetry_space_group_name_Hall '-P 1'
_symmetry_space_group_name_H-M 'P -1'
_atom_sites_solution_hydrogens mixed
_atom_sites_solution_primary direct
_audit_creation_date 2016-04-12
_audit_creation_method
;
Olex2 1.2
(compiled 2015.01.26 svn.r3150 for OlexSys, GUI svn.r4998)
;
_audit_update_record
;
2016-05-12 deposited with the CCDC.
2016-06-07 downloaded from the CCDC.
;
_cell_angle_alpha 115.178(5)
_cell_angle_beta 90.018(5)
_cell_angle_gamma 90.089(5)
_cell_formula_units_Z 2
_cell_length_a 10.2120(10)
_cell_length_b 10.3136(10)
_cell_length_c 10.3514(10)
_cell_measurement_reflns_used 9447
_cell_measurement_temperature 100.0
_cell_measurement_theta_max 40.469
_cell_measurement_theta_min 2.335
_cell_volume 986.65(17)
_computing_cell_refinement 'SAINT v7.68A (Bruker, 2009)'
_computing_data_reduction 'SAINT v7.68A (Bruker, 2009)'
_computing_molecular_graphics 'Olex2 (Dolomanov et al., 2009)'
_computing_publication_material 'Olex2 (Dolomanov et al., 2009)'
_computing_structure_refinement 'XL (Sheldrick, 2008)'
_computing_structure_solution 'XS (Sheldrick, 2008)'
_diffrn_ambient_temperature 100.0
_diffrn_detector_area_resol_mean 8
_diffrn_measured_fraction_theta_full 0.999
_diffrn_measured_fraction_theta_max 0.871
_diffrn_measurement_device_type 'Bruker APEX-II CCD'
_diffrn_measurement_method '\f and \w scans'
_diffrn_radiation_monochromator graphite
_diffrn_radiation_type MoK\a
_diffrn_radiation_wavelength 0.71073
_diffrn_reflns_av_R_equivalents 0.0272
_diffrn_reflns_av_unetI/netI 0.0293
_diffrn_reflns_Laue_measured_fraction_full 0.999
_diffrn_reflns_Laue_measured_fraction_max 0.871
_diffrn_reflns_limit_h_max 18
_diffrn_reflns_limit_h_min -16
_diffrn_reflns_limit_k_max 17
_diffrn_reflns_limit_k_min -18
_diffrn_reflns_limit_l_max 18
_diffrn_reflns_limit_l_min -19
_diffrn_reflns_number 37564
_diffrn_reflns_point_group_measured_fraction_full 0.999
_diffrn_reflns_point_group_measured_fraction_max 0.871
_diffrn_reflns_theta_full 26.000
_diffrn_reflns_theta_max 41.778
_diffrn_reflns_theta_min 2.174
_diffrn_source 'sealed tube'
_diffrn_standards_number 0
_exptl_absorpt_coefficient_mu 0.811
_exptl_absorpt_correction_T_max 0.7482
_exptl_absorpt_correction_T_min 0.7083
_exptl_absorpt_correction_type multi-scan
_exptl_absorpt_process_details
;
SADABS-2008/1 (Bruker,2008) was used for absorption correction.
wR2(int) was 0.0457 before and 0.0387 after correction.
The Ratio of minimum to maximum transmission is 0.9467.
The \l/2 correction factor is 0.0015.
;
_exptl_crystal_colour colourless
_exptl_crystal_colour_primary colourless
_exptl_crystal_density_diffrn 1.574
_exptl_crystal_description BLOCK
_exptl_crystal_F_000 464
_exptl_crystal_size_max 0.52
_exptl_crystal_size_mid 0.5
_exptl_crystal_size_min 0.45
_refine_diff_density_max 0.533
_refine_diff_density_min -0.880
_refine_diff_density_rms 0.074
_refine_ls_extinction_method none
_refine_ls_goodness_of_fit_ref 1.069
_refine_ls_hydrogen_treatment mixed
_refine_ls_matrix_type full
_refine_ls_number_parameters 299
_refine_ls_number_reflns 11330
_refine_ls_number_restraints 0
_refine_ls_restrained_S_all 1.069
_refine_ls_R_factor_all 0.0201
_refine_ls_R_factor_gt 0.0194
_refine_ls_shift/su_max 0.001
_refine_ls_shift/su_mean 0.000
_refine_ls_structure_factor_coef Fsqd
_refine_ls_weighting_details 'w=1/[\s^2^(Fo^2^)+(0.0182P)^2^+0.0705P] where P=(Fo^2^+2Fc^2^)/3'
_refine_ls_weighting_scheme calc
_refine_ls_wR_factor_gt 0.0422
_refine_ls_wR_factor_ref 0.0424
_reflns_Friedel_coverage 0.000
_reflns_number_gt 11170
_reflns_number_total 11330
_reflns_threshold_expression 'I > 2\s(I)'
_cod_data_source_file c6dt01888b2.cif
_cod_data_source_block pb1
_cod_depositor_comments 'Adding full bibliography for 7039461--7039468.cif.'
_cod_database_code 7039468
_shelx_space_group_comment
;
The symmetry employed for this shelxl refinement is uniquely defined
by the following loop, which should always be used as a source of
symmetry information in preference to the above space-group names.
They are only intended as comments.
;
_shelx_estimated_absorpt_t_max 0.712
_shelx_estimated_absorpt_t_min 0.678
_olex2_refinement_description
;
1. Twinned data refinement
 Scales: 0.592 0.408
2. Fixed Uiso
 At 1.2 times of:
  All B(H) groups, All C(H) groups
3.a Aromatic/amide H refined with riding coordinates:
 C11(H11A), C12(H12A), C13(H13), C14(H14), C17(H17), C18(H18), C19(H19),
 C20(H20)
;
_shelx_shelxl_version_number 2014/7
_olex2_submission_special_instructions 'No special instructions were received'

loop_
_space_group_symop_operation_xyz
'x, y, z'
'-x, -y, -z'

loop_
_atom_site_label
_atom_site_type_symbol
_atom_site_fract_x
_atom_site_fract_y
_atom_site_fract_z
_atom_site_U_iso_or_equiv
_atom_site_adp_type
_atom_site_occupancy
_atom_site_site_symmetry_order
_atom_site_calc_flag
_atom_site_refinement_flags_posn
C1 C 0.27750(8) 0.36670(9) 0.25657(9) 0.01015(13) Uani 1 1 d .
C2 C 0.26180(8) 0.33372(9) 0.09206(9) 0.00988(13) Uani 1 1 d .
Ru3 Ru 0.05439(2) 0.33901(2) 0.19334(2) 0.00875(1) Uani 1 1 d .
B4 B 0.17498(10) 0.50972(11) 0.36702(10) 0.01169(15) Uani 1 1 d .
H4 H 0.1479(15) 0.5171(17) 0.4719(16) 0.014 Uiso 1 1 d R
B5 B 0.34919(10) 0.53141(11) 0.35165(11) 0.01250(16) Uani 1 1 d .
H5 H 0.4094(15) 0.5428(16) 0.4414(16) 0.015 Uiso 1 1 d R
B6 B 0.40494(10) 0.42008(11) 0.17699(11) 0.01210(16) Uani 1 1 d .
H6 H 0.4901(15) 0.3587(16) 0.1553(16) 0.015 Uiso 1 1 d R
B7 B 0.14645(10) 0.44949(11) 0.06788(10) 0.01125(15) Uani 1 1 d .
H7 H 0.1031(15) 0.4167(17) -0.0322(16) 0.013 Uiso 1 1 d R
B8 B 0.09395(10) 0.57326(11) 0.24763(11) 0.01206(15) Uani 1 1 d .
H8 H 0.0100(15) 0.6368(17) 0.2681(16) 0.014 Uiso 1 1 d R
B9 B 0.23933(11) 0.66053(11) 0.34222(11) 0.01275(16) Uani 1 1 d .
H9 H 0.2350(16) 0.7696(17) 0.4292(16) 0.015 Uiso 1 1 d R
C10 C 0.31493(8) 0.24413(10) 0.29084(9) 0.01075(13) Uani 1 1 d .
B10 B 0.37643(11) 0.60462(11) 0.22496(12) 0.01334(16) Uani 1 1 d .
H10 H 0.4625(16) 0.6692(16) 0.2335(16) 0.016 Uiso 1 1 d R
B11 B 0.32062(10) 0.47173(11) 0.05692(11) 0.01222(16) Uani 1 1 d .
H11 H 0.3702(15) 0.4477(16) -0.0465(16) 0.015 Uiso 1 1 d R
C11 C 0.33174(10) 0.27103(10) 0.43473(10) 0.01384(15) Uani 1 1 d .
H11A H 0.3203 0.3654 0.5071 0.017 Uiso 1 1 calc R
B12 B 0.22104(11) 0.62262(11) 0.15666(11) 0.01273(16) Uani 1 1 d .
H12 H 0.2086(16) 0.6989(17) 0.1129(16) 0.015 Uiso 1 1 d R
C12 C 0.36503(10) 0.16063(11) 0.47261(11) 0.01646(16) Uani 1 1 d .
H12A H 0.3762 0.1796 0.5701 0.020 Uiso 1 1 calc R
C13 C 0.38174(10) 0.02205(11) 0.36588(12) 0.01682(16) Uani 1 1 d .
H13 H 0.4038 -0.0538 0.3908 0.020 Uiso 1 1 calc R
C14 C 0.36609(10) -0.00508(11) 0.22309(11) 0.01531(16) Uani 1 1 d .
H14 H 0.3784 -0.0999 0.1518 0.018 Uiso 1 1 calc R
C15 C 0.33246(9) 0.10391(9) 0.18094(10) 0.01108(13) Uani 1 1 d .
C16 C 0.31519(8) 0.07267(9) 0.02798(10) 0.01093(13) Uani 1 1 d .
C17 C 0.32820(10) -0.06843(10) -0.08042(11) 0.01448(15) Uani 1 1 d .
H17 H 0.3500 -0.1436 -0.0542 0.017 Uiso 1 1 calc R
C18 C 0.31002(10) -0.10042(11) -0.22385(11) 0.01637(17) Uani 1 1 d .
H18 H 0.3197 -0.1962 -0.2940 0.020 Uiso 1 1 calc R
C19 C 0.27745(10) 0.00864(11) -0.26499(10) 0.01585(16) Uani 1 1 d .
H19 H 0.2641 -0.0128 -0.3628 0.019 Uiso 1 1 calc R
C20 C 0.26484(10) 0.14877(10) -0.16099(10) 0.01349(14) Uani 1 1 d .
H20 H 0.2440 0.2231 -0.1887 0.016 Uiso 1 1 calc R
C21 C 0.28254(8) 0.18173(9) -0.01550(9) 0.01046(13) Uani 1 1 d .
O31 O 0.00758(9) 0.18061(10) 0.38700(9) 0.02077(15) Uani 1 1 d .
C31 C 0.02186(9) 0.23460(11) 0.31254(10) 0.01408(15) Uani 1 1 d .
C32 C -0.00552(9) 0.17706(10) 0.01918(10) 0.01278(14) Uani 1 1 d .
O32 O -0.03849(8) 0.08763(8) -0.08573(8) 0.01808(14) Uani 1 1 d .
O33 O -0.22402(8) 0.45136(9) 0.23937(9) 0.01940(14) Uani 1 1 d .
C33 C -0.11949(9) 0.40830(10) 0.22281(10) 0.01337(14) Uani 1 1 d .

loop_
_atom_site_aniso_label
_atom_site_aniso_U_11
_atom_site_aniso_U_22
_atom_site_aniso_U_33
_atom_site_aniso_U_23
_atom_site_aniso_U_13
_atom_site_aniso_U_12
C1 0.0098(3) 0.0102(3) 0.0099(3) 0.0037(3) -0.0011(2) 0.0006(3)
C2 0.0106(3) 0.0092(3) 0.0088(3) 0.0028(2) 0.0005(2) 0.0009(3)
Ru3 0.00840(2) 0.00887(2) 0.00802(2) 0.00266(2) 0.00022(2) 0.00075(3)
B4 0.0128(4) 0.0109(4) 0.0097(3) 0.0027(3) -0.0005(3) 0.0010(3)
B5 0.0131(4) 0.0106(4) 0.0121(4) 0.0031(3) -0.0023(3) -0.0008(3)
B6 0.0109(3) 0.0114(4) 0.0130(4) 0.0042(3) -0.0005(3) -0.0009(3)
B7 0.0122(4) 0.0111(4) 0.0101(4) 0.0042(3) -0.0002(3) 0.0014(3)
B8 0.0131(4) 0.0106(4) 0.0113(4) 0.0035(3) 0.0000(3) 0.0015(3)
B9 0.0144(4) 0.0097(4) 0.0123(4) 0.0030(3) -0.0004(3) 0.0011(3)
C10 0.0102(3) 0.0109(3) 0.0114(3) 0.0049(3) -0.0010(2) 0.0003(3)
B10 0.0135(4) 0.0107(4) 0.0147(4) 0.0044(3) -0.0001(3) -0.0013(3)
B11 0.0135(4) 0.0112(4) 0.0123(4) 0.0053(3) 0.0010(3) -0.0001(3)
C11 0.0160(4) 0.0139(4) 0.0122(3) 0.0061(3) -0.0027(3) 0.0000(3)
B12 0.0148(4) 0.0101(4) 0.0132(4) 0.0049(3) -0.0005(3) 0.0007(3)
C12 0.0182(4) 0.0182(4) 0.0165(4) 0.0107(3) -0.0036(3) -0.0016(3)
C13 0.0181(4) 0.0148(4) 0.0215(4) 0.0114(3) -0.0025(3) -0.0002(3)
C14 0.0164(4) 0.0117(4) 0.0194(4) 0.0081(3) -0.0012(3) 0.0004(3)
C15 0.0101(3) 0.0095(3) 0.0135(3) 0.0047(3) -0.0003(3) 0.0001(3)
C16 0.0101(3) 0.0087(3) 0.0120(3) 0.0024(3) 0.0009(2) 0.0009(2)
C17 0.0147(4) 0.0099(3) 0.0165(4) 0.0033(3) 0.0020(3) 0.0016(3)
C18 0.0181(4) 0.0109(4) 0.0143(4) -0.0002(3) 0.0037(3) -0.0003(3)
C19 0.0188(4) 0.0134(4) 0.0111(3) 0.0012(3) 0.0021(3) -0.0016(3)
C20 0.0163(4) 0.0120(3) 0.0102(3) 0.0028(3) 0.0017(3) 0.0002(3)
C21 0.0102(3) 0.0097(3) 0.0098(3) 0.0025(3) 0.0011(2) 0.0004(3)
O31 0.0225(3) 0.0236(4) 0.0208(3) 0.0139(3) 0.0022(3) -0.0011(3)
C31 0.0129(3) 0.0146(4) 0.0141(3) 0.0054(3) 0.0004(3) -0.0002(3)
C32 0.0111(3) 0.0126(3) 0.0143(3) 0.0054(3) 0.0002(3) 0.0002(3)
O32 0.0186(3) 0.0152(3) 0.0160(3) 0.0024(2) -0.0024(2) -0.0019(3)
O33 0.0128(3) 0.0247(4) 0.0197(3) 0.0085(3) 0.0016(2) 0.0047(3)
C33 0.0128(3) 0.0140(4) 0.0126(3) 0.0049(3) 0.0009(3) 0.0013(3)

loop_
_atom_type_symbol
_atom_type_description
_atom_type_scat_dispersion_real
_atom_type_scat_dispersion_imag
_atom_type_scat_source
C C 0.0033 0.0016 'International Tables Vol C Tables 4.2.6.8 and 6.1.1.4'
H H 0.0000 0.0000 'International Tables Vol C Tables 4.2.6.8 and 6.1.1.4'
B B 0.0013 0.0007 'International Tables Vol C Tables 4.2.6.8 and 6.1.1.4'
O O 0.0106 0.0060 'International Tables Vol C Tables 4.2.6.8 and 6.1.1.4'
Ru Ru -1.2594 0.8363 'International Tables Vol C Tables 4.2.6.8 and 6.1.1.4'

loop_
_geom_angle_atom_site_label_1
_geom_angle_atom_site_label_2
_geom_angle_atom_site_label_3
_geom_angle
C2 C1 Ru3 70.20(4)
C2 C1 B4 111.70(7)
C2 C1 B5 111.27(7)
C2 C1 B6 62.53(6)
B4 C1 Ru3 64.92(4)
B5 C1 Ru3 122.85(6)
B5 C1 B4 62.26(6)
B5 C1 B6 61.48(6)
B6 C1 Ru3 127.88(6)
B6 C1 B4 113.66(7)
C10 C1 C2 117.32(7)
C10 C1 Ru3 107.38(6)
C10 C1 B4 123.49(7)
C10 C1 B5 118.81(7)
C10 C1 B6 112.73(7)
C1 C2 Ru3 70.16(4)
C1 C2 B6 63.04(6)
C1 C2 B7 111.52(6)
C1 C2 B11 111.78(7)
B6 C2 Ru3 128.30(6)
B6 C2 B7 113.53(7)
B7 C2 Ru3 64.79(4)
B11 C2 Ru3 122.89(6)
B11 C2 B6 61.53(6)
B11 C2 B7 62.18(6)
C21 C2 C1 117.25(7)
C21 C2 Ru3 106.12(6)
C21 C2 B6 113.75(7)
C21 C2 B7 122.96(7)
C21 C2 B11 119.34(7)
C1 Ru3 C2 39.64(3)
B4 Ru3 C1 45.11(3)
B4 Ru3 C2 74.27(3)
B4 Ru3 B8 47.42(4)
B7 Ru3 C1 74.16(3)
B7 Ru3 C2 45.04(3)
B7 Ru3 B4 79.62(4)
B7 Ru3 B8 47.69(4)
B8 Ru3 C1 76.72(3)
B8 Ru3 C2 76.84(3)
C31 Ru3 C1 91.28(4)
C31 Ru3 C2 120.81(3)
C31 Ru3 B4 92.36(4)
C31 Ru3 B7 165.12(4)
C31 Ru3 B8 132.72(4)
C32 Ru3 C1 120.73(3)
C32 Ru3 C2 91.18(3)
C32 Ru3 B4 165.13(4)
C32 Ru3 B7 92.35(4)
C32 Ru3 B8 133.02(4)
C32 Ru3 C31 92.56(4)
C33 Ru3 C1 150.67(4)
C33 Ru3 C2 148.55(4)
C33 Ru3 B4 105.56(4)
C33 Ru3 B7 103.55(4)
C33 Ru3 B8 80.58(4)
C33 Ru3 C31 90.62(4)
C33 Ru3 C32 88.41(4)
C1 B4 Ru3 69.97(4)
C1 B4 H4 118.6(8)
C1 B4 B5 57.42(5)
C1 B4 B8 105.75(7)
C1 B4 B9 102.96(7)
Ru3 B4 H4 110.7(8)
B5 B4 Ru3 123.10(6)
B5 B4 H4 112.2(8)
B5 B4 B8 107.05(7)
B8 B4 Ru3 66.36(5)
B8 B4 H4 131.7(8)
B9 B4 Ru3 120.61(6)
B9 B4 H4 122.3(8)
B9 B4 B5 58.93(6)
B9 B4 B8 59.25(6)
C1 B5 B4 60.31(6)
C1 B5 H5 117.0(8)
C1 B5 B6 60.03(6)
C1 B5 B9 106.33(7)
C1 B5 B10 105.53(7)
B4 B5 H5 117.2(8)
B6 B5 B4 110.86(7)
B6 B5 H5 118.7(8)
B6 B5 B9 108.85(7)
B6 B5 B10 59.72(6)
B9 B5 B4 60.41(6)
B9 B5 H5 126.8(8)
B9 B5 B10 59.91(6)
B10 B5 B4 108.86(7)
B10 B5 H5 128.1(8)
C1 B6 B5 58.49(6)
C1 B6 H6 116.0(8)
C1 B6 B10 105.06(7)
C1 B6 B11 102.58(7)
C2 B6 C1 54.43(5)
C2 B6 B5 102.39(7)
C2 B6 H6 117.2(8)
C2 B6 B10 105.04(7)
C2 B6 B11 58.64(6)
B5 B6 H6 124.0(9)
B5 B6 B10 60.63(6)
B10 B6 H6 132.8(8)
B11 B6 B5 107.52(7)
B11 B6 H6 126.2(9)
B11 B6 B10 60.57(6)
C2 B7 Ru3 70.18(4)
C2 B7 H7 118.1(9)
C2 B7 B8 105.82(7)
C2 B7 B11 57.53(5)
C2 B7 B12 103.31(7)
Ru3 B7 H7 111.4(9)
B8 B7 Ru3 66.36(5)
B8 B7 H7 132.5(8)
B11 B7 Ru3 123.62(6)
B11 B7 H7 110.6(8)
B11 B7 B8 107.54(7)
B12 B7 Ru3 121.08(6)
B12 B7 H7 121.4(9)
B12 B7 B8 59.49(6)
B12 B7 B11 59.27(6)
Ru3 B8 H8 114.5(9)
B4 B8 Ru3 66.23(5)
B4 B8 B7 104.98(7)
B4 B8 H8 127.6(9)
B7 B8 Ru3 65.95(5)
B7 B8 H8 123.5(8)
B9 B8 Ru3 120.97(6)
B9 B8 B4 59.78(6)
B9 B8 B7 106.39(7)
B9 B8 H8 116.3(8)
B9 B8 B12 60.11(6)
B12 B8 Ru3 120.37(6)
B12 B8 B4 106.88(7)
B12 B8 B7 59.12(6)
B12 B8 H8 113.9(9)
B4 B9 H9 120.7(8)
B5 B9 B4 60.66(6)
B5 B9 B8 109.82(7)
B5 B9 H9 120.7(9)
B5 B9 B10 60.46(6)
B5 B9 B12 107.23(7)
B8 B9 B4 60.97(6)
B8 B9 H9 120.7(9)
B8 B9 B12 60.09(6)
B10 B9 B4 109.50(7)
B10 B9 B8 109.66(7)
B10 B9 H9 120.8(9)
B10 B9 B12 59.57(6)
B12 B9 B4 107.79(7)
B12 B9 H9 123.3(8)
C11 C10 C1 118.39(8)
C11 C10 C15 120.53(8)
C15 C10 C1 121.08(8)
B5 B10 H10 120.1(8)
B6 B10 B5 59.65(6)
B6 B10 B9 108.58(8)
B6 B10 H10 116.0(8)
B6 B10 B11 59.58(6)
B6 B10 B12 108.51(7)
B9 B10 B5 59.64(6)
B9 B10 H10 124.9(8)
B9 B10 B11 107.77(8)
B11 B10 B5 106.00(7)
B11 B10 H10 121.8(8)
B12 B10 B5 107.49(8)
B12 B10 B9 60.72(6)
B12 B10 H10 126.3(8)
B12 B10 B11 59.79(6)
C2 B11 B6 59.83(6)
C2 B11 B7 60.29(6)
C2 B11 B10 105.40(7)
C2 B11 H11 119.7(8)
C2 B11 B12 106.05(7)
B6 B11 B7 110.58(7)
B6 B11 B10 59.85(6)
B6 B11 H11 116.3(8)
B6 B11 B12 108.78(7)
B7 B11 H11 121.8(8)
B10 B11 B7 108.49(7)
B10 B11 H11 123.8(8)
B12 B11 B7 60.07(6)
B12 B11 B10 59.85(6)
B12 B11 H11 127.0(8)
C10 C11 H11A 119.6
C12 C11 C10 120.74(9)
C12 C11 H11A 119.6
B7 B12 B8 61.39(6)
B7 B12 B9 107.92(7)
B7 B12 H12 119.0(9)
B8 B12 H12 123.9(9)
B9 B12 B8 59.80(6)
B9 B12 H12 126.8(8)
B10 B12 B7 109.38(7)
B10 B12 B8 109.55(7)
B10 B12 B9 59.72(6)
B10 B12 H12 119.7(9)
B11 B12 B7 60.66(6)
B11 B12 B8 110.17(7)
B11 B12 B9 107.44(7)
B11 B12 B10 60.37(6)
B11 B12 H12 116.3(8)
C11 C12 H12A 120.3
C11 C12 C13 119.41(9)
C13 C12 H12A 120.3
C12 C13 H13 119.9
C14 C13 C12 120.12(9)
C14 C13 H13 119.9
C13 C14 H14 119.0
C13 C14 C15 121.99(9)
C15 C14 H14 119.0
C10 C15 C16 121.57(8)
C14 C15 C10 117.20(8)
C14 C15 C16 121.22(8)
C17 C16 C15 121.13(8)
C17 C16 C21 117.23(8)
C21 C16 C15 121.63(8)
C16 C17 H17 119.0
C18 C17 C16 122.06(9)
C18 C17 H17 119.0
C17 C18 H18 120.0
C17 C18 C19 119.99(9)
C19 C18 H18 120.0
C18 C19 H19 120.3
C20 C19 C18 119.36(9)
C20 C19 H19 120.3
C19 C20 H20 119.5
C19 C20 C21 120.91(9)
C21 C20 H20 119.5
C16 C21 C2 121.12(8)
C20 C21 C2 118.40(8)
C20 C21 C16 120.45(8)
O31 C31 Ru3 175.96(9)
O32 C32 Ru3 176.19(9)
O33 C33 Ru3 178.90(9)

loop_
_geom_bond_atom_site_label_1
_geom_bond_atom_site_label_2
_geom_bond_distance
C1 C2 1.5963(12)
C1 Ru3 2.3535(9)
C1 B4 1.7747(13)
C1 B5 1.7215(14)
C1 B6 1.7492(14)
C1 C10 1.5010(13)
C2 Ru3 2.3540(9)
C2 B6 1.7412(14)
C2 B7 1.7705(13)
C2 B11 1.7196(14)
C2 C21 1.5027(12)
Ru3 B4 2.2688(10)
Ru3 B7 2.2639(10)
Ru3 B8 2.2710(11)
Ru3 C31 1.9804(10)
Ru3 C32 1.9618(10)
Ru3 C33 1.8909(10)
B4 H4 1.091(14)
B4 B5 1.8081(15)
B4 B8 1.8253(15)
B4 B9 1.8038(15)
B5 H5 1.078(15)
B5 B6 1.7741(14)
B5 B9 1.7767(15)
B5 B10 1.7915(16)
B6 H6 1.043(15)
B6 B10 1.7753(15)
B6 B11 1.7703(15)
B7 H7 1.042(15)
B7 B8 1.8332(14)
B7 B11 1.8028(15)
B7 B12 1.7923(15)
B8 H8 1.046(15)
B8 B9 1.7939(15)
B8 B12 1.7992(15)
B9 H9 1.103(16)
B9 B10 1.7816(15)
B9 B12 1.7994(15)
C10 C11 1.4047(13)
C10 C15 1.4209(13)
B10 H10 1.082(16)
B10 B11 1.7881(15)
B10 B12 1.7788(16)
B11 H11 1.113(15)
B11 B12 1.7777(15)
C11 H11A 0.9500
C11 C12 1.3952(14)
B12 H12 1.069(16)
C12 H12A 0.9500
C12 C13 1.3963(15)
C13 H13 0.9500
C13 C14 1.3916(15)
C14 H14 0.9500
C14 C15 1.4107(13)
C15 C16 1.4857(13)
C16 C17 1.4163(13)
C16 C21 1.4180(13)
C17 H17 0.9500
C17 C18 1.3894(14)
C18 H18 0.9500
C18 C19 1.4021(16)
C19 H19 0.9500
C19 C20 1.3933(13)
C20 H20 0.9500
C20 C21 1.4073(13)
O31 C31 1.1360(13)
C32 O32 1.1358(12)
O33 C33 1.1414(12)

loop_
_geom_torsion_atom_site_label_1
_geom_torsion_atom_site_label_2
_geom_torsion_atom_site_label_3
_geom_torsion_atom_site_label_4
_geom_torsion
C1 C2 B6 B5 -35.42(6)
C1 C2 B6 B10 -97.97(7)
C1 C2 B6 B11 -138.54(7)
C1 C2 B7 Ru3 -53.92(6)
C1 C2 B7 B8 3.04(9)
C1 C2 B7 B11 104.06(8)
C1 C2 B7 B12 64.67(9)
C1 C2 B11 B6 39.46(7)
C1 C2 B11 B7 -103.64(7)
C1 C2 B11 B10 -0.84(9)
C1 C2 B11 B12 -63.27(9)
C1 C2 C21 C16 -0.23(12)
C1 C2 C21 C20 177.83(8)
C1 B4 B5 B6 33.64(7)
C1 B4 B5 B9 134.09(7)
C1 B4 B5 B10 97.53(7)
C1 B4 B8 Ru3 59.20(5)
C1 B4 B8 B7 4.56(9)
C1 B4 B8 B9 -95.93(7)
C1 B4 B8 B12 -57.14(9)
C1 B4 B9 B5 -38.40(6)
C1 B4 B9 B8 100.79(7)
C1 B4 B9 B10 -1.44(9)
C1 B4 B9 B12 61.77(8)
C1 B5 B6 C2 33.57(6)
C1 B5 B6 B10 134.01(7)
C1 B5 B6 B11 94.26(7)
C1 B5 B9 B4 40.56(6)
C1 B5 B9 B8 3.15(10)
C1 B5 B9 B10 -98.79(8)
C1 B5 B9 B12 -60.55(9)
C1 B5 B10 B6 -40.29(7)
C1 B5 B10 B9 100.14(8)
C1 B5 B10 B11 -1.39(9)
C1 B5 B10 B12 61.31(9)
C1 B6 B10 B5 39.42(7)
C1 B6 B10 B9 3.99(9)
C1 B6 B10 B11 -96.15(7)
C1 B6 B10 B12 -60.44(9)
C1 B6 B11 C2 -33.49(6)
C1 B6 B11 B7 0.36(9)
C1 B6 B11 B10 100.36(7)
C1 B6 B11 B12 64.56(9)
C1 C10 C11 C12 179.26(9)
C1 C10 C15 C14 -179.26(8)
C1 C10 C15 C16 0.27(13)
C2 C1 B4 Ru3 53.92(6)
C2 C1 B4 B5 -103.40(8)
C2 C1 B4 B8 -2.96(9)
C2 C1 B4 B9 -64.26(9)
C2 C1 B5 B4 104.10(7)
C2 C1 B5 B6 -39.20(7)
C2 C1 B5 B9 63.50(9)
C2 C1 B5 B10 0.94(9)
C2 C1 B6 B5 138.40(7)
C2 C1 B6 B10 97.93(7)
C2 C1 B6 B11 35.40(6)
C2 C1 C10 C11 178.82(8)
C2 C1 C10 C15 -1.47(12)
C2 B6 B10 B5 95.96(7)
C2 B6 B10 B9 60.52(9)
C2 B6 B10 B11 -39.61(6)
C2 B6 B10 B12 -3.91(9)
C2 B6 B11 B7 33.85(6)
C2 B6 B11 B10 133.85(7)
C2 B6 B11 B12 98.05(8)
C2 B7 B8 Ru3 -59.42(5)
C2 B7 B8 B4 -4.61(9)
C2 B7 B8 B9 57.72(9)
C2 B7 B8 B12 96.36(7)
C2 B7 B11 B6 -33.67(7)
C2 B7 B11 B10 -97.56(8)
C2 B7 B11 B12 -134.08(7)
C2 B7 B12 B8 -100.70(7)
C2 B7 B12 B9 -61.83(8)
C2 B7 B12 B10 1.55(9)
C2 B7 B12 B11 38.52(6)
C2 B11 B12 B7 -40.48(6)
C2 B11 B12 B8 -2.84(10)
C2 B11 B12 B9 60.66(9)
C2 B11 B12 B10 98.77(8)
Ru3 C1 C2 B6 157.33(5)
Ru3 C1 C2 B7 51.02(6)
Ru3 C1 C2 B11 118.52(6)
Ru3 C1 C2 C21 -98.41(7)
Ru3 C1 B4 B5 -157.33(6)
Ru3 C1 B4 B8 -56.88(5)
Ru3 C1 B4 B9 -118.18(6)
Ru3 C1 B5 B4 24.56(6)
Ru3 C1 B5 B6 -118.75(7)
Ru3 C1 B5 B9 -16.05(9)
Ru3 C1 B5 B10 -78.61(8)
Ru3 C1 B6 C2 -27.35(6)
Ru3 C1 B6 B5 111.06(8)
Ru3 C1 B6 B10 70.58(9)
Ru3 C1 B6 B11 8.05(9)
Ru3 C1 C10 C11 -104.94(8)
Ru3 C1 C10 C15 74.76(9)
Ru3 C2 B6 C1 27.51(7)
Ru3 C2 B6 B5 -7.91(10)
Ru3 C2 B6 B10 -70.46(9)
Ru3 C2 B6 B11 -111.03(8)
Ru3 C2 B7 B8 56.96(5)
Ru3 C2 B7 B11 157.98(6)
Ru3 C2 B7 B12 118.59(6)
Ru3 C2 B11 B6 119.27(7)
Ru3 C2 B11 B7 -23.83(6)
Ru3 C2 B11 B10 78.97(8)
Ru3 C2 B11 B12 16.55(9)
Ru3 C2 C21 C16 -75.85(9)
Ru3 C2 C21 C20 102.22(8)
Ru3 B4 B5 C1 -25.62(7)
Ru3 B4 B5 B6 8.02(11)
Ru3 B4 B5 B9 108.47(8)
Ru3 B4 B5 B10 71.91(9)
Ru3 B4 B8 B7 -54.64(6)
Ru3 B4 B8 B9 -155.14(6)
Ru3 B4 B8 B12 -116.34(6)
Ru3 B4 B9 B5 -112.60(7)
Ru3 B4 B9 B8 26.58(6)
Ru3 B4 B9 B10 -75.64(9)
Ru3 B4 B9 B12 -12.43(9)
Ru3 B7 B8 B4 54.81(6)
Ru3 B7 B8 B9 117.14(7)
Ru3 B7 B8 B12 155.78(6)
Ru3 B7 B11 C2 25.06(6)
Ru3 B7 B11 B6 -8.61(10)
Ru3 B7 B11 B10 -72.50(9)
Ru3 B7 B11 B12 -109.02(8)
Ru3 B7 B12 B8 -26.03(6)
Ru3 B7 B12 B9 12.84(10)
Ru3 B7 B12 B10 76.22(9)
Ru3 B7 B12 B11 113.19(7)
Ru3 B8 B9 B4 -26.66(6)
Ru3 B8 B9 B5 10.61(10)
Ru3 B8 B9 B10 75.28(9)
Ru3 B8 B9 B12 109.58(7)
Ru3 B8 B12 B7 25.74(6)
Ru3 B8 B12 B9 -110.56(7)
Ru3 B8 B12 B10 -76.22(9)
Ru3 B8 B12 B11 -11.60(10)
B4 C1 C2 Ru3 -51.08(6)
B4 C1 C2 B6 106.26(8)
B4 C1 C2 B7 -0.06(10)
B4 C1 C2 B11 67.44(9)
B4 C1 C2 C21 -149.49(7)
B4 C1 B5 B6 -143.30(7)
B4 C1 B5 B9 -40.61(7)
B4 C1 B5 B10 -103.16(8)
B4 C1 B6 C2 -103.13(8)
B4 C1 B6 B5 35.27(7)
B4 C1 B6 B10 -5.20(9)
B4 C1 B6 B11 -67.73(8)
B4 C1 C10 C11 -33.94(12)
B4 C1 C10 C15 145.76(8)
B4 B5 B6 C1 -33.75(7)
B4 B5 B6 C2 -0.18(9)
B4 B5 B6 B10 100.26(8)
B4 B5 B6 B11 60.51(9)
B4 B5 B9 B8 -37.41(7)
B4 B5 B9 B10 -139.35(7)
B4 B5 B9 B12 -101.11(8)
B4 B5 B10 B6 -103.66(8)
B4 B5 B10 B9 36.77(7)
B4 B5 B10 B11 -64.76(9)
B4 B5 B10 B12 -2.06(9)
B4 B8 B9 B5 37.27(7)
B4 B8 B9 B10 101.95(8)
B4 B8 B9 B12 136.25(7)
B4 B8 B12 B7 97.66(7)
B4 B8 B12 B9 -38.64(7)
B4 B8 B12 B10 -4.31(9)
B4 B8 B12 B11 60.32(9)
B4 B9 B10 B5 -37.04(7)
B4 B9 B10 B6 -1.60(10)
B4 B9 B10 B11 61.45(9)
B4 B9 B10 B12 99.67(8)
B4 B9 B12 B7 -0.18(9)
B4 B9 B12 B8 39.42(7)
B4 B9 B12 B10 -102.59(8)
B4 B9 B12 B11 -64.19(9)
B5 C1 C2 Ru3 -118.58(6)
B5 C1 C2 B6 38.75(7)
B5 C1 C2 B7 -67.57(9)
B5 C1 C2 B11 -0.06(9)
B5 C1 C2 C21 143.00(8)
B5 C1 B4 Ru3 157.33(6)
B5 C1 B4 B8 100.44(8)
B5 C1 B4 B9 39.15(7)
B5 C1 B6 C2 -138.40(7)
B5 C1 B6 B10 -40.47(7)
B5 C1 B6 B11 -103.00(7)
B5 C1 C10 C11 40.22(12)
B5 C1 C10 C15 -140.08(9)
B5 B4 B8 Ru3 119.29(6)
B5 B4 B8 B7 64.65(8)
B5 B4 B8 B9 -35.84(7)
B5 B4 B8 B12 2.95(9)
B5 B4 B9 B8 139.19(7)
B5 B4 B9 B10 36.96(7)
B5 B4 B9 B12 100.17(8)
B5 B6 B10 B9 -35.43(7)
B5 B6 B10 B11 -135.57(8)
B5 B6 B10 B12 -99.86(8)
B5 B6 B11 C2 -94.08(7)
B5 B6 B11 B7 -60.23(9)
B5 B6 B11 B10 39.77(7)
B5 B6 B11 B12 3.97(10)
B5 B9 B10 B6 35.44(7)
B5 B9 B10 B11 98.49(8)
B5 B9 B10 B12 136.71(8)
B5 B9 B12 B7 63.76(9)
B5 B9 B12 B8 103.36(8)
B5 B9 B12 B10 -38.65(7)
B5 B9 B12 B11 -0.25(10)
B5 B10 B11 C2 1.36(9)
B5 B10 B11 B6 -38.94(7)
B5 B10 B11 B7 64.62(9)
B5 B10 B11 B12 101.24(8)
B5 B10 B12 B7 -61.59(9)
B5 B10 B12 B8 3.97(10)
B5 B10 B12 B9 38.34(7)
B5 B10 B12 B11 -98.68(8)
B6 C1 C2 Ru3 -157.33(5)
B6 C1 C2 B7 -106.32(8)
B6 C1 C2 B11 -38.81(7)
B6 C1 C2 C21 104.25(8)
B6 C1 B4 Ru3 122.35(6)
B6 C1 B4 B5 -34.98(7)
B6 C1 B4 B8 65.47(9)
B6 C1 B4 B9 4.17(9)
B6 C1 B5 B4 143.30(7)
B6 C1 B5 B9 102.70(8)
B6 C1 B5 B10 40.14(7)
B6 C1 C10 C11 109.09(9)
B6 C1 C10 C15 -71.20(10)
B6 C2 B7 Ru3 -122.83(6)
B6 C2 B7 B8 -65.87(9)
B6 C2 B7 B11 35.15(7)
B6 C2 B7 B12 -4.24(9)
B6 C2 B11 B7 -143.10(7)
B6 C2 B11 B10 -40.30(7)
B6 C2 B11 B12 -102.73(8)
B6 C2 C21 C16 70.46(10)
B6 C2 C21 C20 -111.48(9)
B6 B5 B9 B4 103.81(8)
B6 B5 B9 B8 66.40(9)
B6 B5 B9 B10 -35.53(7)
B6 B5 B9 B12 2.71(10)
B6 B5 B10 B9 140.44(8)
B6 B5 B10 B11 38.90(7)
B6 B5 B10 B12 101.61(8)
B6 B10 B11 C2 40.29(7)
B6 B10 B11 B7 103.56(8)
B6 B10 B11 B12 140.17(8)
B6 B10 B12 B7 1.47(10)
B6 B10 B12 B8 67.03(9)
B6 B10 B12 B9 101.39(8)
B6 B10 B12 B11 -35.62(7)
B6 B11 B12 B7 -103.45(8)
B6 B11 B12 B8 -65.80(9)
B6 B11 B12 B9 -2.31(10)
B6 B11 B12 B10 35.80(7)
B7 C2 B6 C1 103.14(7)
B7 C2 B6 B5 67.73(8)
B7 C2 B6 B10 5.18(9)
B7 C2 B6 B11 -35.39(7)
B7 C2 B11 B6 143.10(7)
B7 C2 B11 B10 102.80(7)
B7 C2 B11 B12 40.38(7)
B7 C2 C21 C16 -145.91(8)
B7 C2 C21 C20 32.16(12)
B7 B8 B9 B4 -98.07(7)
B7 B8 B9 B5 -60.80(9)
B7 B8 B9 B10 3.88(10)
B7 B8 B9 B12 38.18(7)
B7 B8 B12 B9 -136.30(7)
B7 B8 B12 B10 -101.97(8)
B7 B8 B12 B11 -37.34(7)
B7 B11 B12 B8 37.65(7)
B7 B11 B12 B9 101.15(8)
B7 B11 B12 B10 139.26(8)
B8 B4 B5 C1 -98.11(7)
B8 B4 B5 B6 -64.47(9)
B8 B4 B5 B9 35.98(7)
B8 B4 B5 B10 -0.58(9)
B8 B4 B9 B5 -139.19(7)
B8 B4 B9 B10 -102.23(8)
B8 B4 B9 B12 -39.02(7)
B8 B7 B11 C2 97.91(7)
B8 B7 B11 B6 64.24(9)
B8 B7 B11 B10 0.35(9)
B8 B7 B11 B12 -36.17(7)
B8 B7 B12 B9 38.87(7)
B8 B7 B12 B10 102.25(8)
B8 B7 B12 B11 139.22(7)
B8 B9 B10 B5 -102.20(8)
B8 B9 B10 B6 -66.76(9)
B8 B9 B10 B11 -3.71(10)
B8 B9 B10 B12 34.51(7)
B8 B9 B12 B7 -39.60(7)
B8 B9 B12 B10 -142.01(8)
B8 B9 B12 B11 -103.61(8)
B9 B4 B5 C1 -134.09(7)
B9 B4 B5 B6 -100.45(8)
B9 B4 B5 B10 -36.56(7)
B9 B4 B8 Ru3 155.14(6)
B9 B4 B8 B7 100.50(7)
B9 B4 B8 B12 38.79(7)
B9 B5 B6 C1 -98.39(8)
B9 B5 B6 C2 -64.83(9)
B9 B5 B6 B10 35.61(7)
B9 B5 B6 B11 -4.13(10)
B9 B5 B10 B6 -140.44(8)
B9 B5 B10 B11 -101.54(8)
B9 B5 B10 B12 -38.83(7)
B9 B8 B12 B7 136.30(7)
B9 B8 B12 B10 34.33(7)
B9 B8 B12 B11 98.96(8)
B9 B10 B11 C2 -61.23(9)
B9 B10 B11 B6 -101.53(8)
B9 B10 B11 B7 2.03(10)
B9 B10 B11 B12 38.64(7)
B9 B10 B12 B7 -99.92(8)
B9 B10 B12 B8 -34.37(7)
B9 B10 B12 B11 -137.01(8)
C10 C1 C2 Ru3 99.86(7)
C10 C1 C2 B6 -102.81(8)
C10 C1 C2 B7 150.88(7)
C10 C1 C2 B11 -141.62(8)
C10 C1 C2 C21 1.45(11)
C10 C1 B4 Ru3 -94.92(8)
C10 C1 B4 B5 107.76(9)
C10 C1 B4 B8 -151.80(8)
C10 C1 B4 B9 146.91(8)
C10 C1 B5 B4 -114.98(8)
C10 C1 B5 B6 101.72(8)
C10 C1 B5 B9 -155.59(8)
C10 C1 B5 B10 141.86(8)
C10 C1 B6 C2 110.06(8)
C10 C1 B6 B5 -111.53(8)
C10 C1 B6 B10 -152.01(7)
C10 C1 B6 B11 145.46(7)
C10 C11 C12 C13 0.01(15)
C10 C15 C16 C17 -177.67(9)
C10 C15 C16 C21 1.06(13)
B10 B5 B6 C1 -134.01(7)
B10 B5 B6 C2 -100.44(8)
B10 B5 B6 B11 -39.74(7)
B10 B5 B9 B4 139.35(7)
B10 B5 B9 B8 101.94(8)
B10 B5 B9 B12 38.24(7)
B10 B6 B11 C2 -133.85(7)
B10 B6 B11 B7 -100.00(8)
B10 B6 B11 B12 -35.80(7)
B10 B9 B12 B7 102.41(8)
B10 B9 B12 B8 142.01(8)
B10 B9 B12 B11 38.40(7)
B10 B11 B12 B7 -139.26(8)
B10 B11 B12 B8 -101.61(8)
B10 B11 B12 B9 -38.11(7)
B11 C2 B6 C1 138.54(7)
B11 C2 B6 B5 103.12(8)
B11 C2 B6 B10 40.57(7)
B11 C2 B7 Ru3 -157.98(6)
B11 C2 B7 B8 -101.01(8)
B11 C2 B7 B12 -39.39(6)
B11 C2 C21 C16 139.97(8)
B11 C2 C21 C20 -41.97(12)
B11 B6 B10 B5 135.57(8)
B11 B6 B10 B9 100.14(8)
B11 B6 B10 B12 35.71(7)
B11 B7 B8 Ru3 -119.70(6)
B11 B7 B8 B4 -64.89(9)
B11 B7 B8 B9 -2.56(9)
B11 B7 B8 B12 36.07(7)
B11 B7 B12 B8 -139.22(7)
B11 B7 B12 B9 -100.35(8)
B11 B7 B12 B10 -36.97(7)
B11 B10 B12 B7 37.09(7)
B11 B10 B12 B8 102.65(8)
B11 B10 B12 B9 137.01(8)
C11 C10 C15 C14 0.43(13)
C11 C10 C15 C16 179.97(9)
C11 C12 C13 C14 0.42(16)
B12 B7 B8 Ru3 -155.78(6)
B12 B7 B8 B4 -100.96(8)
B12 B7 B8 B9 -38.63(7)
B12 B7 B11 C2 134.08(7)
B12 B7 B11 B6 100.41(8)
B12 B7 B11 B10 36.52(7)
B12 B8 B9 B4 -136.25(7)
B12 B8 B9 B5 -98.97(8)
B12 B8 B9 B10 -34.30(7)
B12 B9 B10 B5 -136.71(8)
B12 B9 B10 B6 -101.27(8)
B12 B9 B10 B11 -38.22(7)
B12 B10 B11 C2 -99.88(7)
B12 B10 B11 B6 -140.17(8)
B12 B10 B11 B7 -36.61(7)
C12 C13 C14 C15 -0.44(16)
C13 C14 C15 C10 0.00(14)
C13 C14 C15 C16 -179.53(9)
C14 C15 C16 C17 1.85(14)
C14 C15 C16 C21 -179.43(9)
C15 C10 C11 C12 -0.45(14)
C15 C16 C17 C18 178.77(9)
C15 C16 C21 C2 -1.02(13)
C15 C16 C21 C20 -179.05(8)
C16 C17 C18 C19 -0.15(15)
C17 C16 C21 C2 177.75(8)
C17 C16 C21 C20 -0.27(13)
C17 C18 C19 C20 0.60(15)
C18 C19 C20 C21 -0.89(15)
C19 C20 C21 C2 -177.34(9)
C19 C20 C21 C16 0.74(14)
C21 C2 B6 C1 -109.72(8)
C21 C2 B6 B5 -145.14(7)
C21 C2 B6 B10 152.31(7)
C21 C2 B6 B11 111.74(8)
C21 C2 B7 Ru3 93.47(8)
C21 C2 B7 B8 150.43(8)
C21 C2 B7 B11 -108.55(9)
C21 C2 B7 B12 -147.94(8)
C21 C2 B11 B6 -102.75(9)
C21 C2 B11 B7 114.15(9)
C21 C2 B11 B10 -143.05(8)
C21 C2 B11 B12 154.53(8)
C21 C16 C17 C18 -0.01(14)

loop_
_twin_individual_id
_twin_individual_mass_fraction_refined
1 0.5920(3)
2 0.4080(3)
